data_2221646
loop_
_publ_author_name
'Zhang, Ling'

_publ_section_title
;Bis(2,2'-bipyridyl)-1\k^2^<i>N</i>,<i>N</i>';3\k^2^<i>N</i>,<i>N</i>'-bis(4-bromo-2-formylphenolato)-1\k^2^<i>O</i>,<i>O</i>';3\k^2^<i>O</i>,<i>O</i>'-bis[\m-2-(5-bromo-2-oxidobenzylideneamino)ethanesulfonato]-1:2\k^3^<i>O</i>:<i>N</i>,<i>O</i>^2^;2:3\k^3^<i>N</i>,<i>O</i>^2^:<i>O</i>-tricopper(II)
 monohydrate
;
_journal_coeditor_code DN2446
_journal_issue 5
_journal_name_full 'Acta Crystallographica Section E'
_journal_page_first m552
_journal_paper_doi 10.1107/S1600536809014263
_journal_volume 65
_journal_year 2009
_chemical_formula_iupac '[Cu3 (C9 H8 Br N O4 S)2 (C7 H4 Br O2)2 (C10 H8 N2)2], H2 O'
_chemical_formula_moiety 'C52 H40 Br4 Cu3 N6 O12 S2, H2 O'
_chemical_formula_sum 'C52 H42 Br4 Cu3 N6 O13 S2'
_chemical_formula_weight 1533.30
_chemical_name_systematic
;
Bis(2,2'-bipyridyl)-1\k^2^<i>N</i>,<i>N</i>';3\k^2^<i>N</i>,<i>N</i>'-
bis(4-bromo-2-formylphenolato)-
1\k^2^<i>O</i>,<i>O</i>';3\k^2^<i>O</i>,<i>O</i>'-
bis[\m-2-(5-bromo-2-oxidobenzylideneamino)ethanesulfonato]-
1:2\k^3^<i>O</i>:<i>N</i>,<i>O</i>^2^;2:3\k^3^<i>N</i>,<i>O</i>^2^:<i>O</i>-
tricopper(II) monohydrate
;
_space_group_IT_number 2
_symmetry_cell_setting triclinic
_symmetry_space_group_name_Hall '-P 1'
_symmetry_space_group_name_H-M 'P -1'
_atom_sites_solution_hydrogens geom
_atom_sites_solution_primary direct
_atom_sites_solution_secondary difmap
_audit_creation_method SHELXL-97
_cell_angle_alpha 73.13(3)
_cell_angle_beta 78.58(3)
_cell_angle_gamma 75.24(3)
_cell_formula_units_Z 1
_cell_length_a 10.031(2)
_cell_length_b 11.480(2)
_cell_length_c 12.913(3)
_cell_measurement_reflns_used 2895
_cell_measurement_temperature 293(2)
_cell_measurement_theta_max 27.89
_cell_measurement_theta_min 2.35
_cell_volume 1363.6(6)
_computing_cell_refinement 'APEX2 (Bruker, 2007)'
_computing_data_collection 'APEX2 (Bruker, 2007)'
_computing_data_reduction 'APEX2 (Bruker, 2007)'
_computing_molecular_graphics 'PLATON (Spek, 2009)'
_computing_publication_material 'SHELXTL (Sheldrick, 2008)'
_computing_structure_refinement 'SHELXL97 (Sheldrick, 2008)'
_computing_structure_solution 'SHELXS97 (Sheldrick, 2008)'
_diffrn_ambient_temperature 293(2)
_diffrn_measured_fraction_theta_full 0.994
_diffrn_measured_fraction_theta_max 0.994
_diffrn_measurement_device_type 'Bruker APEXII area-detector'
_diffrn_measurement_method '\f and \w'
_diffrn_radiation_monochromator graphite
_diffrn_radiation_source 'fine-focus sealed tube'
_diffrn_radiation_type MoK\a
_diffrn_radiation_wavelength 0.71073
_diffrn_reflns_av_R_equivalents 0.0767
_diffrn_reflns_av_sigmaI/netI 0.2031
_diffrn_reflns_limit_h_max 12
_diffrn_reflns_limit_h_min -12
_diffrn_reflns_limit_k_max 13
_diffrn_reflns_limit_k_min -13
_diffrn_reflns_limit_l_max 15
_diffrn_reflns_limit_l_min -15
_diffrn_reflns_number 12051
_diffrn_reflns_theta_full 25.20
_diffrn_reflns_theta_max 25.20
_diffrn_reflns_theta_min 1.66
_diffrn_standards_number 0
_exptl_absorpt_coefficient_mu 4.236
_exptl_absorpt_correction_T_max 0.6767
_exptl_absorpt_correction_T_min 0.4424
_exptl_absorpt_correction_type multi-scan
_exptl_absorpt_process_details '(SADABS; Bruker, 2007)'
_exptl_crystal_colour colorless
_exptl_crystal_density_diffrn 1.867
_exptl_crystal_density_method 'not measured'
_exptl_crystal_description block
_exptl_crystal_F_000 759
_exptl_crystal_size_max 0.23
_exptl_crystal_size_mid 0.16
_exptl_crystal_size_min 0.10
_refine_diff_density_max 0.426
_refine_diff_density_min -0.389
_refine_ls_extinction_method none
_refine_ls_goodness_of_fit_ref 0.758
_refine_ls_hydrogen_treatment constr
_refine_ls_matrix_type full
_refine_ls_number_parameters 367
_refine_ls_number_reflns 4888
_refine_ls_number_restraints 0
_refine_ls_restrained_S_all 0.758
_refine_ls_R_factor_all 0.1763
_refine_ls_R_factor_gt 0.0473
_refine_ls_shift/su_max 0.001
_refine_ls_shift/su_mean 0.000
_refine_ls_structure_factor_coef Fsqd
_refine_ls_weighting_details 'calc w=1/[\s^2^(Fo^2^)+(0.0382P)^2^] where P=(Fo^2^+2Fc^2^)/3'
_refine_ls_weighting_scheme calc
_refine_ls_wR_factor_gt 0.0806
_refine_ls_wR_factor_ref 0.0993
_reflns_number_gt 1651
_reflns_number_total 4888
_reflns_threshold_expression I>2\s(I)
_cod_data_source_file dn2446.cif
_cod_data_source_block I
_cod_depositor_comments
;
The following automatic conversions were performed:
'_symmetry_cell_setting' value 'Triclinic' changed to 'triclinic'
according to '/home/saulius/struct/CIF-dictionaries/cif_core.dic'
dictionary named 'cif_core.dic' version 2.4.1 from 2010-06-29.

Automatic conversion script
Id: cif_fix_enum 1527 2010-12-29 10:47:43Z saulius 

The following automatic conversions were performed:

'_symmetry_cell_setting' value 'Triclinic' changed to 'triclinic'
according to /home/saulius/struct/CIF-dictionaries/cif_core.dic
dictionary named 'cif_core.dic' version 2.4.1 from 2010-06-29.

Automatic conversion script
Id: cif_fix_values 1715 2011-07-08 13:25:40Z adriana 
;
_cod_database_code 2221646
_cod_database_fobs_code 2221646

loop_
_symmetry_equiv_pos_as_xyz
'x, y, z'
'-x, -y, -z'

loop_
_atom_site_type_symbol
_atom_site_label
_atom_site_fract_x
_atom_site_fract_y
_atom_site_fract_z
_atom_site_U_iso_or_equiv
_atom_site_adp_type
_atom_site_calc_flag
_atom_site_refinement_flags
_atom_site_occupancy
_atom_site_disorder_assembly
_atom_site_disorder_group
Cu Cu1 0.5000 0.5000 0.5000 0.0567(4) Uani d S 1 . .
Cu Cu2 0.16643(9) 1.01005(8) 0.23932(7) 0.0545(3) Uani d . 1 . .
Br Br1 0.56422(9) 0.78255(8) 0.70805(6) 0.0780(3) Uani d . 1 . .
Br Br2 0.20594(10) 0.35954(9) 1.08489(7) 0.0900(4) Uani d . 1 . .
S S1 0.0325(2) 0.7374(2) 0.34555(18) 0.0589(6) Uani d . 1 . .
N N1 0.2317(7) 0.9972(6) 0.0858(5) 0.0490(16) Uani d . 1 . .
N N2 0.0114(6) 1.1303(5) 0.1664(6) 0.0499(17) Uani d . 1 . .
N N3 0.3009(6) 0.5065(5) 0.5526(5) 0.0539(18) Uani d . 1 . .
O O1 0.0575(6) 0.6616(5) 0.2703(4) 0.100(2) Uani d . 1 . .
O O2 -0.0917(5) 0.7223(5) 0.4217(4) 0.0901(18) Uani d . 1 . .
O O3 0.0319(5) 0.8680(4) 0.2953(4) 0.0853(18) Uani d . 1 . .
O O4 0.5413(5) 0.4760(5) 0.6422(4) 0.0695(16) Uani d . 1 . .
O O5 0.1069(5) 1.0634(4) 0.3756(4) 0.0677(16) Uani d . 1 . .
O O6 0.3395(4) 0.9154(4) 0.2812(3) 0.0529(13) Uani d . 1 . .
C C1 -0.0981(10) 1.1957(8) 0.2182(6) 0.066(2) Uani d . 1 . .
H H1 -0.1040 1.1861 0.2929 0.079 Uiso calc R 1 . .
C C2 -0.2050(8) 1.2792(7) 0.1604(8) 0.070(2) Uani d . 1 . .
H H2 -0.2822 1.3230 0.1965 0.084 Uiso calc R 1 . .
C C3 -0.1923(10) 1.2938(8) 0.0521(8) 0.078(3) Uani d . 1 . .
H H3 -0.2616 1.3488 0.0131 0.094 Uiso calc R 1 . .
C C4 -0.0822(9) 1.2309(8) -0.0011(7) 0.066(3) Uani d . 1 . .
H H4 -0.0750 1.2429 -0.0762 0.080 Uiso calc R 1 . .
C C5 0.0231(9) 1.1459(7) 0.0577(8) 0.056(2) Uani d . 1 . .
C C6 0.1483(9) 1.0735(7) 0.0102(7) 0.054(2) Uani d . 1 . .
C C7 0.1860(10) 1.0791(7) -0.0994(7) 0.070(3) Uani d . 1 . .
H H7 0.1294 1.1312 -0.1507 0.083 Uiso calc R 1 . .
C C8 0.3088(11) 1.0058(9) -0.1304(7) 0.074(3) Uani d . 1 . .
H H8 0.3363 1.0089 -0.2041 0.089 Uiso calc R 1 . .
C C9 0.3919(9) 0.9284(7) -0.0566(8) 0.074(3) Uani d . 1 . .
H H9 0.4750 0.8777 -0.0781 0.089 Uiso calc R 1 . .
C C10 0.3483(9) 0.9282(7) 0.0509(7) 0.059(2) Uani d . 1 . .
H H10 0.4047 0.8760 0.1023 0.071 Uiso calc R 1 . .
C C11 0.3250(10) 0.4410(6) 0.7469(6) 0.059(2) Uani d . 1 . .
C C12 0.2482(8) 0.4121(6) 0.8509(6) 0.059(2) Uani d . 1 . .
H H12 0.1554 0.4079 0.8578 0.071 Uiso calc R 1 . .
C C13 0.3108(9) 0.3899(6) 0.9436(5) 0.058(2) Uani d . 1 . .
C C14 0.4491(9) 0.3968(7) 0.9313(7) 0.069(2) Uani d . 1 . .
H H14 0.4903 0.3812 0.9939 0.083 Uiso calc R 1 . .
C C15 0.5277(8) 0.4253(6) 0.8325(7) 0.061(2) Uani d . 1 . .
H H15 0.6201 0.4296 0.8276 0.073 Uiso calc R 1 . .
C C16 0.4641(9) 0.4487(7) 0.7348(7) 0.056(2) Uani d . 1 . .
C C17 0.2491(7) 0.4750(5) 0.6544(6) 0.048(2) Uani d . 1 . .
H H17 0.1547 0.4741 0.6694 0.057 Uiso calc R 1 . .
C C18 0.1956(7) 0.5436(6) 0.4753(5) 0.056(2) Uani d . 1 . .
H H18A 0.1090 0.5212 0.5143 0.067 Uiso calc R 1 . .
H H18B 0.2284 0.4991 0.4186 0.067 Uiso calc R 1 . .
C C19 0.1708(7) 0.6813(6) 0.4242(5) 0.058(2) Uani d . 1 . .
H H19A 0.2551 0.7010 0.3781 0.070 Uiso calc R 1 . .
H H19B 0.1517 0.7245 0.4816 0.070 Uiso calc R 1 . .
C C20 0.3051(8) 0.9405(7) 0.4636(6) 0.0427(19) Uani d . 1 . .
C C21 0.3588(8) 0.9097(6) 0.5629(6) 0.052(2) Uani d . 1 . .
H H21 0.3079 0.9415 0.6208 0.062 Uiso calc R 1 . .
C C22 0.4862(9) 0.8328(7) 0.5734(6) 0.053(2) Uani d . 1 . .
C C23 0.5646(8) 0.7859(6) 0.4863(7) 0.058(2) Uani d . 1 . .
H H23 0.6518 0.7343 0.4951 0.069 Uiso calc R 1 . .
C C24 0.5151(8) 0.8146(6) 0.3881(5) 0.051(2) Uani d . 1 . .
H H24 0.5683 0.7829 0.3309 0.061 Uiso calc R 1 . .
C C25 0.3833(8) 0.8923(6) 0.3751(7) 0.0455(19) Uani d . 1 . .
C C26 0.1759(9) 1.0241(7) 0.4569(6) 0.067(2) Uani d . 1 . .
H H26 0.1361 1.0541 0.5181 0.080 Uiso calc R 1 . .
O O1W -0.0713(9) 0.6212(10) 0.6775(8) 0.101(4) Uani d P 0.50 . .
H H1WA -0.1452 0.6481 0.7125 0.152 Uiso d PR 0.50 . .
H H1WB -0.0587 0.6569 0.6109 0.152 Uiso d PR 0.50 . .

loop_
_atom_site_aniso_label
_atom_site_aniso_U_11
_atom_site_aniso_U_22
_atom_site_aniso_U_33
_atom_site_aniso_U_12
_atom_site_aniso_U_13
_atom_site_aniso_U_23
Cu1 0.0656(10) 0.0561(9) 0.0502(9) -0.0107(8) -0.0282(8) -0.0044(7)
Cu2 0.0598(7) 0.0578(7) 0.0444(6) -0.0086(5) -0.0168(5) -0.0072(5)
Br1 0.0910(7) 0.0913(7) 0.0530(6) -0.0181(6) -0.0290(5) -0.0083(5)
Br2 0.1119(8) 0.1085(8) 0.0554(6) -0.0490(7) -0.0213(6) -0.0006(5)
S1 0.0574(16) 0.0591(17) 0.0571(15) -0.0124(13) -0.0245(13) 0.0013(13)
N1 0.057(5) 0.045(4) 0.049(4) -0.012(4) -0.015(4) -0.012(4)
N2 0.045(5) 0.050(5) 0.057(5) -0.010(4) -0.012(4) -0.014(4)
N3 0.074(5) 0.052(4) 0.037(4) -0.019(4) -0.028(4) 0.005(3)
O1 0.132(5) 0.107(5) 0.067(4) 0.007(4) -0.059(4) -0.029(4)
O2 0.059(4) 0.080(4) 0.116(5) -0.014(3) -0.006(4) -0.005(4)
O3 0.083(4) 0.060(4) 0.102(4) -0.023(3) -0.058(3) 0.033(3)
O4 0.061(4) 0.094(4) 0.055(4) -0.011(3) -0.022(3) -0.018(3)
O5 0.068(4) 0.086(4) 0.045(3) 0.003(3) -0.016(3) -0.021(3)
O6 0.061(3) 0.059(3) 0.044(3) -0.011(3) -0.019(3) -0.013(3)
C1 0.077(7) 0.069(7) 0.054(6) -0.028(6) -0.016(6) -0.004(5)
C2 0.063(6) 0.057(6) 0.090(7) -0.014(5) -0.024(6) -0.010(6)
C3 0.070(7) 0.075(7) 0.085(8) 0.008(6) -0.041(6) -0.013(6)
C4 0.060(6) 0.089(7) 0.058(6) -0.016(6) -0.026(6) -0.016(6)
C5 0.060(7) 0.048(6) 0.064(7) -0.020(5) -0.025(6) -0.004(5)
C6 0.064(7) 0.043(6) 0.057(6) -0.015(5) -0.017(6) -0.006(5)
C7 0.103(8) 0.062(7) 0.040(6) -0.016(6) -0.017(6) -0.003(5)
C8 0.109(9) 0.076(7) 0.043(6) -0.032(6) 0.007(6) -0.025(6)
C9 0.083(7) 0.068(7) 0.067(7) -0.007(5) -0.013(6) -0.016(6)
C10 0.052(6) 0.066(6) 0.054(6) -0.004(5) -0.013(5) -0.009(5)
C11 0.085(7) 0.058(6) 0.035(5) -0.014(5) -0.022(5) -0.005(4)
C12 0.075(6) 0.047(5) 0.061(6) -0.014(5) -0.022(5) -0.013(5)
C13 0.093(7) 0.048(5) 0.032(5) -0.021(5) -0.015(5) 0.001(4)
C14 0.061(6) 0.086(7) 0.064(6) -0.016(5) -0.024(5) -0.014(5)
C15 0.062(6) 0.063(6) 0.063(6) -0.013(5) -0.025(5) -0.012(5)
C16 0.063(7) 0.047(6) 0.060(7) -0.001(5) -0.027(6) -0.011(5)
C17 0.051(5) 0.027(5) 0.068(6) -0.002(4) -0.033(5) -0.004(4)
C18 0.065(5) 0.048(5) 0.062(5) -0.018(4) -0.040(4) 0.001(4)
C19 0.061(6) 0.051(5) 0.056(5) -0.007(4) -0.031(4) 0.008(4)
C20 0.037(5) 0.041(5) 0.052(6) 0.002(4) -0.011(5) -0.021(4)
C21 0.052(6) 0.051(6) 0.054(6) -0.016(5) 0.001(5) -0.019(4)
C22 0.057(6) 0.059(6) 0.047(5) -0.013(5) -0.019(5) -0.011(4)
C23 0.049(6) 0.047(5) 0.074(6) 0.004(4) -0.017(5) -0.017(5)
C24 0.062(6) 0.050(5) 0.044(5) -0.010(5) -0.018(5) -0.014(4)
C25 0.046(6) 0.035(5) 0.055(6) -0.004(4) -0.014(5) -0.009(4)
C26 0.085(7) 0.069(6) 0.046(6) -0.014(6) 0.003(5) -0.025(5)
O1W 0.071(8) 0.148(11) 0.085(8) 0.006(7) 0.019(7) -0.076(8)

loop_
_atom_type_symbol
_atom_type_description
_atom_type_scat_dispersion_real
_atom_type_scat_dispersion_imag
_atom_type_scat_source
C C 0.0033 0.0016 'International Tables Vol C Tables 4.2.6.8 and 6.1.1.4'
H H 0.0000 0.0000 'International Tables Vol C Tables 4.2.6.8 and 6.1.1.4'
N N 0.0061 0.0033 'International Tables Vol C Tables 4.2.6.8 and 6.1.1.4'
O O 0.0106 0.0060 'International Tables Vol C Tables 4.2.6.8 and 6.1.1.4'
S S 0.1246 0.1234 'International Tables Vol C Tables 4.2.6.8 and 6.1.1.4'
Cu Cu 0.3201 1.2651 'International Tables Vol C Tables 4.2.6.8 and 6.1.1.4'
Br Br -0.2901 2.4595 'International Tables Vol C Tables 4.2.6.8 and 6.1.1.4'

loop_
_geom_angle_atom_site_label_1
_geom_angle_atom_site_label_2
_geom_angle_atom_site_label_3
_geom_angle_site_symmetry_1
_geom_angle_site_symmetry_3
_geom_angle
_geom_angle_publ_flag
O4 Cu1 O4 . 2_666 180.0000(10) ?
O4 Cu1 N3 . . 92.1(2) ?
O4 Cu1 N3 2_666 . 87.9(2) ?
O4 Cu1 N3 . 2_666 87.9(2) ?
O4 Cu1 N3 2_666 2_666 92.1(2) ?
N3 Cu1 N3 . 2_666 180.0(3) ?
O6 Cu2 O5 . . 93.61(19) ?
O6 Cu2 N2 . . 166.7(2) ?
O5 Cu2 N2 . . 93.4(3) ?
O6 Cu2 N1 . . 90.5(2) ?
O5 Cu2 N1 . . 166.5(2) ?
N2 Cu2 N1 . . 80.3(3) ?
O6 Cu2 O3 . . 102.37(17) ?
O5 Cu2 O3 . . 91.9(2) ?
N2 Cu2 O3 . . 88.68(19) ?
N1 Cu2 O3 . . 99.8(2) ?
O1 S1 O2 . . 111.7(4) ?
O1 S1 O3 . . 114.7(3) ?
O2 S1 O3 . . 110.9(3) ?
O1 S1 C19 . . 106.6(3) ?
O2 S1 C19 . . 105.8(3) ?
O3 S1 C19 . . 106.4(3) ?
C10 N1 C6 . . 118.0(7) ?
C10 N1 Cu2 . . 126.4(6) ?
C6 N1 Cu2 . . 115.5(6) ?
C1 N2 C5 . . 120.3(7) ?
C1 N2 Cu2 . . 124.1(6) ?
C5 N2 Cu2 . . 115.6(6) ?
C17 N3 C18 . . 113.8(6) ?
C17 N3 Cu1 . . 124.5(5) ?
C18 N3 Cu1 . . 121.6(4) ?
S1 O3 Cu2 . . 143.6(3) ?
C16 O4 Cu1 . . 129.1(5) ?
C26 O5 Cu2 . . 124.1(5) ?
C25 O6 Cu2 . . 127.8(5) ?
N2 C1 C2 . . 120.6(8) ?
N2 C1 H1 . . 119.7 ?
C2 C1 H1 . . 119.7 ?
C3 C2 C1 . . 118.5(9) ?
C3 C2 H2 . . 120.7 ?
C1 C2 H2 . . 120.7 ?
C4 C3 C2 . . 121.5(9) ?
C4 C3 H3 . . 119.3 ?
C2 C3 H3 . . 119.3 ?
C3 C4 C5 . . 119.7(8) ?
C3 C4 H4 . . 120.1 ?
C5 C4 H4 . . 120.1 ?
N2 C5 C4 . . 119.3(8) ?
N2 C5 C6 . . 115.3(8) ?
C4 C5 C6 . . 125.3(9) ?
N1 C6 C7 . . 121.1(8) ?
N1 C6 C5 . . 113.3(8) ?
C7 C6 C5 . . 125.6(9) ?
C8 C7 C6 . . 117.9(8) ?
C8 C7 H7 . . 121.0 ?
C6 C7 H7 . . 121.0 ?
C9 C8 C7 . . 121.8(9) ?
C9 C8 H8 . . 119.1 ?
C7 C8 H8 . . 119.1 ?
C8 C9 C10 . . 117.1(8) ?
C8 C9 H9 . . 121.4 ?
C10 C9 H9 . . 121.4 ?
N1 C10 C9 . . 124.0(8) ?
N1 C10 H10 . . 118.0 ?
C9 C10 H10 . . 118.0 ?
C16 C11 C12 . . 120.9(7) ?
C16 C11 C17 . . 122.1(7) ?
C12 C11 C17 . . 116.7(8) ?
C13 C12 C11 . . 120.0(7) ?
C13 C12 H12 . . 120.0 ?
C11 C12 H12 . . 120.0 ?
C14 C13 C12 . . 119.0(7) ?
C14 C13 Br2 . . 120.3(6) ?
C12 C13 Br2 . . 120.7(7) ?
C15 C14 C13 . . 123.3(7) ?
C15 C14 H14 . . 118.4 ?
C13 C14 H14 . . 118.4 ?
C14 C15 C16 . . 118.5(7) ?
C14 C15 H15 . . 120.7 ?
C16 C15 H15 . . 120.7 ?
O4 C16 C11 . . 124.6(7) ?
O4 C16 C15 . . 117.0(8) ?
C11 C16 C15 . . 118.3(8) ?
N3 C17 C11 . . 125.8(7) ?
N3 C17 H17 . . 117.1 ?
C11 C17 H17 . . 117.1 ?
N3 C18 C19 . . 110.6(5) ?
N3 C18 H18A . . 109.5 ?
C19 C18 H18A . . 109.5 ?
N3 C18 H18B . . 109.5 ?
C19 C18 H18B . . 109.5 ?
H18A C18 H18B . . 108.1 ?
C18 C19 S1 . . 114.0(4) ?
C18 C19 H19A . . 108.7 ?
S1 C19 H19A . . 108.7 ?
C18 C19 H19B . . 108.7 ?
S1 C19 H19B . . 108.7 ?
H19A C19 H19B . . 107.6 ?
C26 C20 C21 . . 116.3(8) ?
C26 C20 C25 . . 123.4(7) ?
C21 C20 C25 . . 120.3(7) ?
C22 C21 C20 . . 119.2(7) ?
C22 C21 H21 . . 120.4 ?
C20 C21 H21 . . 120.4 ?
C21 C22 C23 . . 120.9(7) ?
C21 C22 Br1 . . 121.7(6) ?
C23 C22 Br1 . . 117.4(7) ?
C24 C23 C22 . . 121.2(7) ?
C24 C23 H23 . . 119.4 ?
C22 C23 H23 . . 119.4 ?
C23 C24 C25 . . 119.3(7) ?
C23 C24 H24 . . 120.3 ?
C25 C24 H24 . . 120.3 ?
O6 C25 C24 . . 117.2(7) ?
O6 C25 C20 . . 123.7(7) ?
C24 C25 C20 . . 119.1(7) ?
O5 C26 C20 . . 127.0(7) ?
O5 C26 H26 . . 116.5 ?
C20 C26 H26 . . 116.5 ?
H1WA O1W H1WB . . 116.5 ?

loop_
_geom_bond_atom_site_label_1
_geom_bond_atom_site_label_2
_geom_bond_site_symmetry_2
_geom_bond_distance
_geom_bond_publ_flag
Cu1 O4 . 1.889(5) ?
Cu1 O4 2_666 1.889(5) ?
Cu1 N3 . 1.967(6) ?
Cu1 N3 2_666 1.967(6) ?
Cu2 O6 . 1.886(4) ?
Cu2 O5 . 1.963(5) ?
Cu2 N2 . 1.986(6) ?
Cu2 N1 . 1.996(6) ?
Cu2 O3 . 2.249(5) ?
Br1 C22 . 1.922(7) ?
Br2 C13 . 1.901(7) ?
S1 O1 . 1.431(5) ?
S1 O2 . 1.441(5) ?
S1 O3 . 1.449(4) ?
S1 C19 . 1.758(6) ?
N1 C10 . 1.314(8) ?
N1 C6 . 1.369(8) ?
N2 C1 . 1.341(8) ?
N2 C5 . 1.348(8) ?
N3 C17 . 1.296(7) ?
N3 C18 . 1.495(7) ?
O4 C16 . 1.292(8) ?
O5 C26 . 1.280(7) ?
O6 C25 . 1.303(7) ?
C1 C2 . 1.415(9) ?
C1 H1 . 0.9300 ?
C2 C3 . 1.343(9) ?
C2 H2 . 0.9300 ?
C3 C4 . 1.339(9) ?
C3 H3 . 0.9300 ?
C4 C5 . 1.416(9) ?
C4 H4 . 0.9300 ?
C5 C6 . 1.449(10) ?
C6 C7 . 1.379(9) ?
C7 C8 . 1.363(9) ?
C7 H7 . 0.9300 ?
C8 C9 . 1.356(9) ?
C8 H8 . 0.9300 ?
C9 C10 . 1.370(9) ?
C9 H9 . 0.9300 ?
C10 H10 . 0.9300 ?
C11 C16 . 1.395(10) ?
C11 C12 . 1.403(9) ?
C11 C17 . 1.449(8) ?
C12 C13 . 1.389(8) ?
C12 H12 . 0.9300 ?
C13 C14 . 1.385(9) ?
C14 C15 . 1.359(9) ?
C14 H14 . 0.9300 ?
C15 C16 . 1.450(9) ?
C15 H15 . 0.9300 ?
C17 H17 . 0.9300 ?
C18 C19 . 1.502(7) ?
C18 H18A . 0.9700 ?
C18 H18B . 0.9700 ?
C19 H19A . 0.9700 ?
C19 H19B . 0.9700 ?
C20 C26 . 1.404(9) ?
C20 C21 . 1.404(8) ?
C20 C25 . 1.421(9) ?
C21 C22 . 1.362(8) ?
C21 H21 . 0.9300 ?
C22 C23 . 1.400(9) ?
C23 C24 . 1.373(8) ?
C23 H23 . 0.9300 ?
C24 C25 . 1.405(8) ?
C24 H24 . 0.9300 ?
C26 H26 . 0.9300 ?
O1W H1WA . 0.8251 ?
O1W H1WB . 0.8381 ?

loop_
_geom_hbond_atom_site_label_D
_geom_hbond_atom_site_label_H
_geom_hbond_atom_site_label_A
_geom_hbond_site_symmetry_A
_geom_hbond_distance_DH
_geom_hbond_distance_HA
_geom_hbond_distance_DA
_geom_hbond_angle_DHA
O1W H1WB O2 . 0.84 2.40 3.197(11) 158.5
O1W H1WA Br2 2_567 0.83 2.55 3.145(9) 130.3
C4 H4 O1 2_575 0.93 2.42 3.316(9) 162.5
C23 H23 O2 1_655 0.93 2.54 3.324(9) 141.8
